data_2223882
loop_
_publ_author_name
'Li, Wenkuan'
'Yin, Handong'
'Wen, Liyuan'
'Fan, Weidong'
'Li, Jing'

_publ_section_title
;
 (<i>E</i>)-2-Methoxy-6-(thiazol-2-yliminomethyl)phenol
;
_journal_coeditor_code JJ2011
_journal_issue 11
_journal_name_full 'Acta Crystallographica Section E'
_journal_page_first o2675
_journal_paper_doi 10.1107/S1600536809040410
_journal_volume 65
_journal_year 2009
_chemical_formula_iupac 'C11 H10 N2 O2 S'
_chemical_formula_moiety 'C11 H10 N2 O2 S'
_chemical_formula_sum 'C11 H10 N2 O2 S'
_chemical_formula_weight 234.27
_chemical_name_systematic
;
(<i>E</i>)-2-Methoxy-6-(thiazol-2-yliminomethyl)phenol
;
_space_group_IT_number 15
_symmetry_cell_setting monoclinic
_symmetry_space_group_name_Hall '-C 2yc'
_symmetry_space_group_name_H-M 'C 1 2/c 1'
_atom_sites_solution_hydrogens geom
_atom_sites_solution_primary direct
_atom_sites_solution_secondary difmap
_audit_creation_method SHELXL-97
_cell_angle_alpha 90.00
_cell_angle_beta 117.931(2)
_cell_angle_gamma 90.00
_cell_formula_units_Z 8
_cell_length_a 24.765(3)
_cell_length_b 4.9619(8)
_cell_length_c 20.238(2)
_cell_measurement_reflns_used 1208
_cell_measurement_temperature 298(2)
_cell_measurement_theta_max 21.848
_cell_measurement_theta_min 3.321
_cell_volume 2197.2(5)
_computing_cell_refinement '<i>SAINT</i> (Siemens, 1996)'
_computing_data_collection '<i>SMART</i> (Siemens, 1996)'
_computing_data_reduction '<i>SAINT</i> (Siemens, 1996)'
_computing_molecular_graphics '<i>SHELXTL</i> (Sheldrick, 2008)'
_computing_publication_material '<i>SHELXTL</i> (Sheldrick, 2008)'
_computing_structure_refinement '<i>SHELXL97</i> (Sheldrick, 2008)'
_computing_structure_solution '<i>SHELXS97</i> (Sheldrick, 2008)'
_diffrn_ambient_temperature 298(2)
_diffrn_measured_fraction_theta_full 0.996
_diffrn_measured_fraction_theta_max 0.996
_diffrn_measurement_device_type 'Siemens SMART CCD area-detector'
_diffrn_measurement_method '\f and \w'
_diffrn_radiation_monochromator graphite
_diffrn_radiation_source 'fine-focus sealed tube'
_diffrn_radiation_type MoK\a
_diffrn_radiation_wavelength 0.71073
_diffrn_reflns_av_R_equivalents 0.0343
_diffrn_reflns_av_sigmaI/netI 0.0417
_diffrn_reflns_limit_h_max 26
_diffrn_reflns_limit_h_min -29
_diffrn_reflns_limit_k_max 5
_diffrn_reflns_limit_k_min -5
_diffrn_reflns_limit_l_max 22
_diffrn_reflns_limit_l_min -24
_diffrn_reflns_number 5338
_diffrn_reflns_theta_full 25.02
_diffrn_reflns_theta_max 25.02
_diffrn_reflns_theta_min 1.86
_exptl_absorpt_coefficient_mu 0.280
_exptl_absorpt_correction_T_max 0.9539
_exptl_absorpt_correction_T_min 0.9232
_exptl_absorpt_correction_type multi-scan
_exptl_absorpt_process_details '(SADABS; Sheldrick, 1996)'
_exptl_crystal_colour colorless
_exptl_crystal_density_diffrn 1.416
_exptl_crystal_density_method 'not measured'
_exptl_crystal_description block
_exptl_crystal_F_000 976
_exptl_crystal_size_max 0.29
_exptl_crystal_size_mid 0.18
_exptl_crystal_size_min 0.17
_refine_diff_density_max 0.188
_refine_diff_density_min -0.234
_refine_ls_extinction_method none
_refine_ls_goodness_of_fit_ref 1.020
_refine_ls_hydrogen_treatment constr
_refine_ls_matrix_type full
_refine_ls_number_parameters 146
_refine_ls_number_reflns 1920
_refine_ls_number_restraints 0
_refine_ls_restrained_S_all 1.020
_refine_ls_R_factor_all 0.0860
_refine_ls_R_factor_gt 0.0435
_refine_ls_shift/su_max 0.000
_refine_ls_shift/su_mean 0.000
_refine_ls_structure_factor_coef Fsqd
_refine_ls_weighting_details 'calc w=1/[\s^2^(Fo^2^)+(0.0373P)^2^+1.8745P] where P=(Fo^2^+2Fc^2^)/3'
_refine_ls_weighting_scheme calc
_refine_ls_wR_factor_gt 0.0894
_refine_ls_wR_factor_ref 0.1102
_reflns_number_gt 1139
_reflns_number_total 1920
_reflns_threshold_expression I>2\s(I)
_cod_data_source_file jj2011.cif
_cod_data_source_block I
_cod_depositor_comments
;
The following automatic conversions were performed:
'_symmetry_cell_setting' value 'Monoclinic' changed to 'monoclinic'
according to '/home/saulius/struct/CIF-dictionaries/cif_core.dic'
dictionary named 'cif_core.dic' version 2.4.1 from 2010-06-29.

Automatic conversion script
Id: cif_fix_enum 1527 2010-12-29 10:47:43Z saulius 

The following automatic conversions were performed:

'_symmetry_cell_setting' value 'Monoclinic' changed to 'monoclinic'
according to /home/saulius/struct/CIF-dictionaries/cif_core.dic
dictionary named 'cif_core.dic' version 2.4.1 from 2010-06-29.

Automatic conversion script
Id: cif_fix_values 1715 2011-07-08 13:25:40Z adriana 
;
_cod_original_sg_symbol_H-M 'C 2/c'
_cod_database_code 2223882
_cod_database_fobs_code 2223882

loop_
_symmetry_equiv_pos_as_xyz
'x, y, z'
'-x, y, -z+1/2'
'x+1/2, y+1/2, z'
'-x+1/2, y+1/2, -z+1/2'
'-x, -y, -z'
'x, -y, z-1/2'
'-x+1/2, -y+1/2, -z'
'x+1/2, -y+1/2, z-1/2'

loop_
_atom_site_type_symbol
_atom_site_label
_atom_site_fract_x
_atom_site_fract_y
_atom_site_fract_z
_atom_site_U_iso_or_equiv
_atom_site_adp_type
_atom_site_calc_flag
_atom_site_refinement_flags
_atom_site_occupancy
_atom_site_disorder_assembly
_atom_site_disorder_group
N N1 0.10966(12) 1.1575(6) 0.46446(14) 0.0681(8) Uani d . 1 . .
N N2 0.09882(10) 0.9199(5) 0.35514(12) 0.0495(6) Uani d . 1 . .
O O1 0.09126(9) 0.6986(4) 0.23318(10) 0.0582(6) Uani d . 1 . .
H H1 0.0833 0.8091 0.2575 0.087 Uiso calc R 1 . .
O O2 0.13089(10) 0.3468(4) 0.17130(12) 0.0687(6) Uani d . 1 . .
S S1 0.01303(4) 1.2680(2) 0.34433(5) 0.0702(3) Uani d . 1 . .
C C1 0.14555(13) 0.7692(6) 0.39241(16) 0.0512(7) Uani d . 1 . .
H H1A 0.1658 0.7842 0.4442 0.061 Uiso calc R 1 . .
C C2 0.16805(12) 0.5776(6) 0.35747(15) 0.0458(7) Uani d . 1 . .
C C3 0.13974(12) 0.5484(6) 0.27981(16) 0.0457(7) Uani d . 1 . .
C C4 0.16169(13) 0.3571(6) 0.24731(17) 0.0514(8) Uani d . 1 . .
C C5 0.21123(14) 0.2002(6) 0.29263(19) 0.0608(9) Uani d . 1 . .
H H5 0.2259 0.0724 0.2714 0.073 Uiso calc R 1 . .
C C6 0.23948(14) 0.2313(7) 0.3698(2) 0.0642(9) Uani d . 1 . .
H H6 0.2730 0.1246 0.3999 0.077 Uiso calc R 1 . .
C C7 0.21848(13) 0.4170(6) 0.40180(18) 0.0576(8) Uani d . 1 . .
H H7 0.2378 0.4370 0.4535 0.069 Uiso calc R 1 . .
C C8 0.14472(19) 0.1291(7) 0.1360(2) 0.0966(13) Uani d . 1 . .
H H8A 0.1856 0.1494 0.1428 0.145 Uiso calc R 1 . .
H H8B 0.1164 0.1291 0.0835 0.145 Uiso calc R 1 . .
H H8C 0.1415 -0.0380 0.1578 0.145 Uiso calc R 1 . .
C C9 0.08023(13) 1.1000(6) 0.39362(16) 0.0500(7) Uani d . 1 . .
C C10 0.07640(17) 1.3433(7) 0.48042(19) 0.0747(10) Uani d . 1 . .
H H10 0.0900 1.4100 0.5286 0.090 Uiso calc R 1 . .
C C11 0.02367(16) 1.4240(7) 0.42374(18) 0.0678(9) Uani d . 1 . .
H H11 -0.0031 1.5471 0.4274 0.081 Uiso calc R 1 . .

loop_
_atom_site_aniso_label
_atom_site_aniso_U_11
_atom_site_aniso_U_22
_atom_site_aniso_U_33
_atom_site_aniso_U_12
_atom_site_aniso_U_13
_atom_site_aniso_U_23
N1 0.0747(18) 0.082(2) 0.0432(15) 0.0066(16) 0.0239(14) -0.0087(14)
N2 0.0487(15) 0.0539(15) 0.0471(14) -0.0046(13) 0.0234(12) -0.0034(13)
O1 0.0626(13) 0.0576(13) 0.0500(12) 0.0124(11) 0.0227(10) -0.0032(10)
O2 0.0912(17) 0.0617(15) 0.0625(14) 0.0129(12) 0.0438(13) -0.0047(12)
S1 0.0629(5) 0.0897(7) 0.0526(5) 0.0103(5) 0.0227(4) -0.0114(5)
C1 0.0543(18) 0.0540(19) 0.0412(16) -0.0111(16) 0.0188(15) -0.0017(15)
C2 0.0451(17) 0.0415(17) 0.0498(18) -0.0068(14) 0.0214(14) 0.0009(14)
C3 0.0438(17) 0.0396(17) 0.0557(19) -0.0002(14) 0.0250(15) 0.0022(15)
C4 0.0572(19) 0.0481(19) 0.058(2) -0.0037(16) 0.0343(17) 0.0010(16)
C5 0.061(2) 0.049(2) 0.088(3) 0.0018(16) 0.048(2) 0.0035(18)
C6 0.0493(19) 0.059(2) 0.079(3) 0.0027(17) 0.0254(18) 0.0138(19)
C7 0.0516(19) 0.056(2) 0.0569(19) -0.0035(16) 0.0189(16) 0.0046(17)
C8 0.162(4) 0.068(3) 0.084(3) 0.021(3) 0.077(3) -0.002(2)
C9 0.0572(18) 0.0507(18) 0.0481(18) -0.0063(15) 0.0298(15) -0.0029(15)
C10 0.093(3) 0.083(3) 0.051(2) 0.000(2) 0.036(2) -0.018(2)
C11 0.075(2) 0.078(2) 0.060(2) 0.004(2) 0.0391(19) -0.0082(19)

loop_
_atom_type_symbol
_atom_type_description
_atom_type_scat_dispersion_real
_atom_type_scat_dispersion_imag
_atom_type_scat_source
C C 0.0033 0.0016 'International Tables Vol C Tables 4.2.6.8 and 6.1.1.4'
H H 0.0000 0.0000 'International Tables Vol C Tables 4.2.6.8 and 6.1.1.4'
N N 0.0061 0.0033 'International Tables Vol C Tables 4.2.6.8 and 6.1.1.4'
O O 0.0106 0.0060 'International Tables Vol C Tables 4.2.6.8 and 6.1.1.4'
S S 0.1246 0.1234 'International Tables Vol C Tables 4.2.6.8 and 6.1.1.4'

loop_
_geom_angle_atom_site_label_1
_geom_angle_atom_site_label_2
_geom_angle_atom_site_label_3
_geom_angle_site_symmetry_1
_geom_angle_site_symmetry_3
_geom_angle
_geom_angle_publ_flag
C9 N1 C10 . . 108.6(3) ?
C1 N2 C9 . . 119.1(2) ?
C3 O1 H1 . . 109.5 ?
C4 O2 C8 . . 117.2(3) ?
C11 S1 C9 . . 89.58(16) ?
N2 C1 C2 . . 123.0(3) ?
N2 C1 H1A . . 118.5 ?
C2 C1 H1A . . 118.5 ?
C3 C2 C7 . . 119.3(3) ?
C3 C2 C1 . . 121.0(3) ?
C7 C2 C1 . . 119.7(3) ?
O1 C3 C2 . . 122.8(3) ?
O1 C3 C4 . . 117.3(3) ?
C2 C3 C4 . . 119.9(3) ?
O2 C4 C5 . . 125.7(3) ?
O2 C4 C3 . . 114.9(3) ?
C5 C4 C3 . . 119.4(3) ?
C4 C5 C6 . . 120.5(3) ?
C4 C5 H5 . . 119.7 ?
C6 C5 H5 . . 119.7 ?
C7 C6 C5 . . 120.4(3) ?
C7 C6 H6 . . 119.8 ?
C5 C6 H6 . . 119.8 ?
C6 C7 C2 . . 120.5(3) ?
C6 C7 H7 . . 119.8 ?
C2 C7 H7 . . 119.8 ?
O2 C8 H8A . . 109.5 ?
O2 C8 H8B . . 109.5 ?
H8A C8 H8B . . 109.5 ?
O2 C8 H8C . . 109.5 ?
H8A C8 H8C . . 109.5 ?
H8B C8 H8C . . 109.5 ?
N1 C9 N2 . . 126.4(3) ?
N1 C9 S1 . . 115.3(2) ?
N2 C9 S1 . . 118.2(2) ?
C11 C10 N1 . . 116.9(3) ?
C11 C10 H10 . . 121.5 ?
N1 C10 H10 . . 121.5 ?
C10 C11 S1 . . 109.5(3) ?
C10 C11 H11 . . 125.2 ?
S1 C11 H11 . . 125.2 ?

loop_
_geom_bond_atom_site_label_1
_geom_bond_atom_site_label_2
_geom_bond_site_symmetry_2
_geom_bond_distance
_geom_bond_publ_flag
N1 C9 . 1.300(3) ?
N1 C10 . 1.372(4) ?
N2 C1 . 1.284(3) ?
N2 C9 . 1.398(3) ?
O1 C3 . 1.351(3) ?
O1 H1 . 0.8200 ?
O2 C4 . 1.361(3) ?
O2 C8 . 1.423(4) ?
S1 C11 . 1.689(3) ?
S1 C9 . 1.704(3) ?
C1 C2 . 1.443(4) ?
C1 H1A . 0.9300 ?
C2 C3 . 1.397(4) ?
C2 C7 . 1.397(4) ?
C3 C4 . 1.401(4) ?
C4 C5 . 1.378(4) ?
C5 C6 . 1.389(4) ?
C5 H5 . 0.9300 ?
C6 C7 . 1.361(4) ?
C6 H6 . 0.9300 ?
C7 H7 . 0.9300 ?
C8 H8A . 0.9600 ?
C8 H8B . 0.9600 ?
C8 H8C . 0.9600 ?
C10 C11 . 1.333(4) ?
C10 H10 . 0.9300 ?
C11 H11 . 0.9300 ?

loop_
_geom_hbond_atom_site_label_D
_geom_hbond_atom_site_label_H
_geom_hbond_atom_site_label_A
_geom_hbond_site_symmetry_A
_geom_hbond_distance_DH
_geom_hbond_distance_HA
_geom_hbond_distance_DA
_geom_hbond_angle_DHA
O1 H1 N2 . 0.82 1.91 2.627(3) 145.7

loop_
_cod_related_entry_id
_cod_related_entry_database
_cod_related_entry_code
1 ChemSpider 21475155
